data_7221791
loop_
_publ_author_name
'Wang, Xiu-Li'
'Sha, Xiao-Ting'
'Liu, Guo-Cheng'
'Chen, Nai-Li'
'Tian, Yuan'

_publ_section_title
;
 Polycarboxylate-directed various Co(ii) complexes based on a
 &#x201C;V&#x201D;-like bis-pyridyl-bis-amide derivative: construction,
 electrochemical and photocatalytic properties
;
_journal_issue 38
_journal_name_full CrystEngComm
_journal_page_first 7290
_journal_paper_doi 10.1039/C5CE01239B
_journal_volume 17
_journal_year 2015
_chemical_formula_sum 'C50 H36 Cl0 Co N10 O14'
_chemical_formula_weight 1059.82
_chemical_name_systematic
; 
 ? 
;
_space_group_IT_number 2
_symmetry_cell_setting triclinic
_symmetry_space_group_name_Hall '-P 1'
_symmetry_space_group_name_H-M 'P -1'
_atom_sites_solution_hydrogens geom
_atom_sites_solution_primary direct
_atom_sites_solution_secondary difmap
_audit_creation_method SHELXL-97
_audit_update_record
;
2015-06-04 deposited with the CCDC.
2015-08-13 downloaded from the CCDC.
;
_cell_angle_alpha 76.2120(10)
_cell_angle_beta 72.9620(10)
_cell_angle_gamma 72.0970(10)
_cell_formula_units_Z 1
_cell_length_a 8.6580(6)
_cell_length_b 10.2661(7)
_cell_length_c 13.9044(9)
_cell_measurement_temperature 296(2)
_cell_measurement_theta_max 28.30
_cell_measurement_theta_min 2.11
_cell_volume 1109.39(13)
_computing_cell_refinement 'SMART (Bruker, 2001)'
_computing_data_collection 'SMART (Bruker, 2001)'
_computing_data_reduction 'SAINT+ (Bruker, 1999)'
_computing_molecular_graphics 'PLATON (Spek, 2003)'
_computing_publication_material 'SHELXTL (1998)'
_computing_structure_refinement 'SHELXL-97 (Sheldrick, 1997)'
_computing_structure_solution 'SHELXS-97 (Sheldrick, 1990)'
_diffrn_ambient_temperature 296(2)
_diffrn_measured_fraction_theta_full 0.988
_diffrn_measured_fraction_theta_max 0.988
_diffrn_measurement_device_type 'CCD area detector'
_diffrn_measurement_method 'phi and omega scans'
_diffrn_radiation_monochromator graphite
_diffrn_radiation_source 'fine-focus sealed tube'
_diffrn_radiation_type MoK\a
_diffrn_radiation_wavelength 0.71073
_diffrn_reflns_av_R_equivalents 0.0114
_diffrn_reflns_av_unetI/netI 0.0214
_diffrn_reflns_limit_h_max 11
_diffrn_reflns_limit_h_min -11
_diffrn_reflns_limit_k_max 13
_diffrn_reflns_limit_k_min -13
_diffrn_reflns_limit_l_max 13
_diffrn_reflns_limit_l_min -18
_diffrn_reflns_number 8125
_diffrn_reflns_theta_full 28.30
_diffrn_reflns_theta_max 28.30
_diffrn_reflns_theta_min 2.11
_exptl_absorpt_coefficient_mu 0.474
_exptl_absorpt_correction_T_max 0.8670
_exptl_absorpt_correction_T_min 0.8517
_exptl_absorpt_correction_type multi-scan
_exptl_absorpt_process_details SADABS
_exptl_crystal_colour Yellow
_exptl_crystal_density_diffrn 1.586
_exptl_crystal_density_method 'not measured'
_exptl_crystal_description BLOCK
_exptl_crystal_F_000 545
_exptl_crystal_size_max 0.35
_exptl_crystal_size_mid 0.34
_exptl_crystal_size_min 0.31
_refine_diff_density_max 0.566
_refine_diff_density_min -0.518
_refine_diff_density_rms 0.050
_refine_ls_extinction_method none
_refine_ls_goodness_of_fit_ref 1.000
_refine_ls_hydrogen_treatment constr
_refine_ls_matrix_type full
_refine_ls_number_parameters 340
_refine_ls_number_reflns 5465
_refine_ls_number_restraints 0
_refine_ls_restrained_S_all 1.000
_refine_ls_R_factor_all 0.0411
_refine_ls_R_factor_gt 0.0342
_refine_ls_shift/su_max 0.000
_refine_ls_shift/su_mean 0.000
_refine_ls_structure_factor_coef Fsqd
_refine_ls_weighting_details 'calc w=1/[\s^2^(Fo^2^)+(0.0577P)^2^+0.4391P] where P=(Fo^2^+2Fc^2^)/3'
_refine_ls_weighting_scheme calc
_refine_ls_wR_factor_gt 0.0957
_refine_ls_wR_factor_ref 0.1007
_reflns_number_gt 4749
_reflns_number_total 5465
_reflns_threshold_expression >2sigma(I)
_cod_data_source_file c5ce01239b2.cif
_cod_data_source_block 1
_cod_depositor_comments
;
The following automatic conversions were performed:

'_symmetry_cell_setting' value 'Triclinic' changed to 'triclinic'
according to
/usr/data/users/saulius/crontab/automatic-downloads/rss-feeds/RSC/lib/dictionaries/cif_core.dic
dictionary named 'cif_core.dic' version 2.4.2 from 2011-04-26.

Automatic conversion script
Id: cif_fix_values 3271 2015-04-21 07:52:19Z andrius 

 Adding full bibliography for 7221791--7221796.cif.
;
_cod_original_sg_symbol_H-M P-1
_cod_database_code 7221791

loop_
_symmetry_equiv_pos_as_xyz
'x, y, z'
'-x, -y, -z'

loop_
_atom_site_label
_atom_site_type_symbol
_atom_site_fract_x
_atom_site_fract_y
_atom_site_fract_z
_atom_site_U_iso_or_equiv
_atom_site_adp_type
_atom_site_occupancy
_atom_site_symmetry_multiplicity
_atom_site_calc_flag
_atom_site_refinement_flags
Co1 Co 0.5000 0.5000 0.0000 0.02486(9) Uani 1 2 d S
O1 O 0.40624(14) 0.59089(12) -0.12944(8) 0.0299(2) Uani 1 1 d .
N1 N 0.57254(17) 0.29732(14) -0.04424(10) 0.0299(3) Uani 1 1 d .
C1 C 0.7108(2) 0.20004(19) -0.02866(13) 0.0350(4) Uani 1 1 d .
H1A H 0.7800 0.2196 0.0031 0.042 Uiso 1 1 calc R
O2 O 0.47428(15) 0.70520(11) -0.28761(8) 0.0317(2) Uani 1 1 d .
N2 N 0.40576(17) 0.11335(14) -0.17182(10) 0.0293(3) Uani 1 1 d .
H2B H 0.4529 0.0520 -0.2113 0.035 Uiso 1 1 calc R
C2 C 0.7542(2) 0.07213(19) -0.05794(13) 0.0359(4) Uani 1 1 d .
H2A H 0.8515 0.0069 -0.0466 0.043 Uiso 1 1 calc R
O3 O 0.64253(16) 0.95137(12) -0.31861(10) 0.0391(3) Uani 1 1 d .
N3 N -0.31704(17) 0.22964(14) -0.36939(11) 0.0311(3) Uani 1 1 d .
H3B H -0.2855 0.1424 -0.3725 0.037 Uiso 1 1 calc R
C3 C 0.6514(2) 0.04164(17) -0.10450(13) 0.0324(3) Uani 1 1 d .
H3A H 0.6782 -0.0444 -0.1245 0.039 Uiso 1 1 calc R
O4 O 0.79632(19) 0.80861(15) -0.42840(9) 0.0464(3) Uani 1 1 d .
H4A H 0.7509 0.7571 -0.4406 0.056 Uiso 1 1 calc R
C4 C 0.50713(19) 0.14211(16) -0.12094(11) 0.0266(3) Uani 1 1 d .
N4 N -0.68205(18) 0.30633(17) -0.46924(11) 0.0365(3) Uani 1 1 d .
N5 N 0.71100(16) 0.55685(13) -0.10410(10) 0.0268(3) Uani 1 1 d .
O5 O 0.15747(17) 0.25795(15) -0.10762(12) 0.0492(4) Uani 1 1 d .
C5 C 0.4726(2) 0.26905(16) -0.09015(12) 0.0298(3) Uani 1 1 d .
H5A H 0.3771 0.3369 -0.1017 0.036 Uiso 1 1 calc R
O6 O 0.22504(14) -0.15044(12) -0.37021(10) 0.0353(3) Uani 1 1 d .
H6A H 0.3038 -0.1976 -0.3455 0.053 Uiso 1 1 calc R
C6 C 0.2400(2) 0.17376(16) -0.16421(13) 0.0306(3) Uani 1 1 d .
O7 O -0.24277(19) 0.40602(13) -0.33711(14) 0.0543(4) Uani 1 1 d .
C7 C 0.16245(19) 0.13007(15) -0.23087(12) 0.0271(3) Uani 1 1 d .
C8 C 0.23272(19) 0.00542(16) -0.26841(12) 0.0291(3) Uani 1 1 d .
H8A H 0.3296 -0.0542 -0.2515 0.035 Uiso 1 1 calc R
C9 C 0.15838(19) -0.03044(16) -0.33129(12) 0.0276(3) Uani 1 1 d .
C10 C 0.01302(19) 0.05813(17) -0.35591(12) 0.0289(3) Uani 1 1 d .
H10A H -0.0371 0.0343 -0.3976 0.035 Uiso 1 1 calc R
C11 C -0.05710(19) 0.18210(16) -0.31817(12) 0.0271(3) Uani 1 1 d .
C12 C 0.01769(19) 0.21869(16) -0.25569(12) 0.0285(3) Uani 1 1 d .
H12A H -0.0295 0.3022 -0.2308 0.034 Uiso 1 1 calc R
C13 C -0.2130(2) 0.28378(16) -0.34194(13) 0.0316(3) Uani 1 1 d .
C14 C -0.46993(19) 0.30371(16) -0.39271(12) 0.0285(3) Uani 1 1 d .
C15 C -0.5349(2) 0.24265(17) -0.44572(12) 0.0313(3) Uani 1 1 d .
H15A H -0.4756 0.1568 -0.4650 0.038 Uiso 1 1 calc R
C16 C -0.7138(2) 0.4940(2) -0.39102(16) 0.0449(4) Uani 1 1 d .
H16A H -0.7761 0.5800 -0.3732 0.054 Uiso 1 1 calc R
C17 C -0.7722(2) 0.4290(2) -0.44294(15) 0.0428(4) Uani 1 1 d .
H17A H -0.8747 0.4703 -0.4598 0.051 Uiso 1 1 calc R
C18 C -0.5627(2) 0.43236(18) -0.36514(14) 0.0370(4) Uani 1 1 d .
H18A H -0.5230 0.4761 -0.3296 0.044 Uiso 1 1 calc R
C19 C 0.50196(18) 0.64837(14) -0.20252(11) 0.0239(3) Uani 1 1 d .
C20 C 0.66904(18) 0.64534(14) -0.18663(11) 0.0227(3) Uani 1 1 d .
C21 C 0.77384(18) 0.72410(15) -0.25254(11) 0.0249(3) Uani 1 1 d .
C22 C 0.72881(19) 0.83603(16) -0.34067(11) 0.0273(3) Uani 1 1 d .
C23 C 0.9293(2) 0.70411(18) -0.23365(13) 0.0354(4) Uani 1 1 d .
H23A H 1.0023 0.7556 -0.2761 0.043 Uiso 1 1 calc R
C24 C 0.8615(2) 0.53773(19) -0.08839(13) 0.0362(4) Uani 1 1 d .
H24A H 0.8908 0.4746 -0.0324 0.043 Uiso 1 1 calc R
C25 C 0.9757(2) 0.6083(2) -0.15226(15) 0.0431(4) Uani 1 1 d .
H25A H 1.0811 0.5915 -0.1407 0.052 Uiso 1 1 calc R

loop_
_atom_site_aniso_label
_atom_site_aniso_U_11
_atom_site_aniso_U_22
_atom_site_aniso_U_33
_atom_site_aniso_U_23
_atom_site_aniso_U_13
_atom_site_aniso_U_12
Co1 0.02911(16) 0.02693(15) 0.02423(15) -0.00034(10) -0.01030(11) -0.01434(11)
O1 0.0304(5) 0.0349(6) 0.0310(6) -0.0005(4) -0.0130(4) -0.0157(5)
N1 0.0337(7) 0.0315(7) 0.0305(7) -0.0047(5) -0.0115(5) -0.0134(5)
C1 0.0344(8) 0.0430(9) 0.0352(8) -0.0066(7) -0.0143(7) -0.0148(7)
O2 0.0383(6) 0.0297(6) 0.0306(6) 0.0005(4) -0.0184(5) -0.0081(5)
N2 0.0304(7) 0.0301(7) 0.0339(7) -0.0119(5) -0.0113(5) -0.0084(5)
C2 0.0287(8) 0.0406(9) 0.0390(9) -0.0065(7) -0.0130(7) -0.0051(7)
O3 0.0417(7) 0.0238(5) 0.0495(7) -0.0020(5) -0.0136(6) -0.0053(5)
N3 0.0299(7) 0.0248(6) 0.0414(8) -0.0059(5) -0.0149(6) -0.0043(5)
C3 0.0330(8) 0.0310(8) 0.0347(8) -0.0080(6) -0.0095(7) -0.0069(6)
O4 0.0629(9) 0.0585(8) 0.0265(6) -0.0086(6) -0.0038(6) -0.0332(7)
C4 0.0294(7) 0.0298(7) 0.0248(7) -0.0043(6) -0.0078(6) -0.0123(6)
N4 0.0342(7) 0.0497(9) 0.0286(7) -0.0042(6) -0.0113(6) -0.0131(6)
N5 0.0277(6) 0.0274(6) 0.0277(6) -0.0005(5) -0.0110(5) -0.0093(5)
O5 0.0380(7) 0.0547(8) 0.0653(9) -0.0371(7) -0.0200(6) 0.0014(6)
C5 0.0335(8) 0.0285(7) 0.0327(8) -0.0038(6) -0.0138(6) -0.0106(6)
O6 0.0276(6) 0.0366(6) 0.0484(7) -0.0199(5) -0.0137(5) -0.0033(5)
C6 0.0326(8) 0.0287(7) 0.0352(8) -0.0079(6) -0.0129(6) -0.0077(6)
O7 0.0565(9) 0.0274(6) 0.0940(12) -0.0096(7) -0.0467(8) -0.0051(6)
C7 0.0277(7) 0.0272(7) 0.0300(7) -0.0049(6) -0.0089(6) -0.0102(6)
C8 0.0253(7) 0.0292(7) 0.0367(8) -0.0079(6) -0.0110(6) -0.0068(6)
C9 0.0252(7) 0.0295(7) 0.0312(7) -0.0092(6) -0.0048(6) -0.0098(6)
C10 0.0272(7) 0.0348(8) 0.0294(7) -0.0065(6) -0.0089(6) -0.0115(6)
C11 0.0257(7) 0.0277(7) 0.0289(7) -0.0004(6) -0.0087(6) -0.0093(6)
C12 0.0291(7) 0.0264(7) 0.0320(8) -0.0048(6) -0.0083(6) -0.0089(6)
C13 0.0327(8) 0.0282(8) 0.0361(8) -0.0017(6) -0.0146(7) -0.0078(6)
C14 0.0291(7) 0.0293(7) 0.0276(7) -0.0020(6) -0.0090(6) -0.0081(6)
C15 0.0320(8) 0.0338(8) 0.0300(8) -0.0076(6) -0.0081(6) -0.0084(6)
C16 0.0378(9) 0.0364(9) 0.0555(11) -0.0110(8) -0.0132(8) 0.0023(7)
C17 0.0343(9) 0.0463(10) 0.0451(10) -0.0010(8) -0.0174(8) -0.0040(8)
C18 0.0375(9) 0.0336(8) 0.0429(9) -0.0119(7) -0.0137(7) -0.0051(7)
C19 0.0270(7) 0.0194(6) 0.0292(7) -0.0054(5) -0.0116(6) -0.0055(5)
C20 0.0246(7) 0.0214(6) 0.0237(6) -0.0051(5) -0.0073(5) -0.0058(5)
C21 0.0269(7) 0.0222(6) 0.0251(7) -0.0052(5) -0.0047(5) -0.0057(5)
C22 0.0313(7) 0.0275(7) 0.0270(7) -0.0018(6) -0.0077(6) -0.0145(6)
C23 0.0271(8) 0.0385(9) 0.0391(9) 0.0003(7) -0.0055(7) -0.0136(7)
C24 0.0315(8) 0.0414(9) 0.0361(9) 0.0051(7) -0.0173(7) -0.0098(7)
C25 0.0257(8) 0.0551(11) 0.0481(10) 0.0039(9) -0.0151(7) -0.0132(8)

loop_
_atom_type_symbol
_atom_type_description
_atom_type_scat_dispersion_real
_atom_type_scat_dispersion_imag
_atom_type_scat_source
C C 0.0033 0.0016 'International Tables Vol C Tables 4.2.6.8 and 6.1.1.4'
H H 0.0000 0.0000 'International Tables Vol C Tables 4.2.6.8 and 6.1.1.4'
N N 0.0061 0.0033 'International Tables Vol C Tables 4.2.6.8 and 6.1.1.4'
O O 0.0106 0.0060 'International Tables Vol C Tables 4.2.6.8 and 6.1.1.4'
Cl Cl 0.1484 0.1585 'International Tables Vol C Tables 4.2.6.8 and 6.1.1.4'
Co Co 0.3494 0.9721 'International Tables Vol C Tables 4.2.6.8 and 6.1.1.4'

loop_
_geom_angle_atom_site_label_1
_geom_angle_atom_site_label_2
_geom_angle_atom_site_label_3
_geom_angle
_geom_angle_site_symmetry_1
_geom_angle_site_symmetry_3
O1 Co1 O1 180.0 2_665 .
O1 Co1 N5 78.85(4) 2_665 2_665
O1 Co1 N5 101.15(4) . 2_665
O1 Co1 N5 101.15(4) 2_665 .
O1 Co1 N5 78.85(4) . .
N5 Co1 N5 180.0 2_665 .
O1 Co1 N1 89.06(5) 2_665 .
O1 Co1 N1 90.94(5) . .
N5 Co1 N1 87.55(5) 2_665 .
N5 Co1 N1 92.45(5) . .
O1 Co1 N1 90.94(5) 2_665 2_665
O1 Co1 N1 89.06(5) . 2_665
N5 Co1 N1 92.45(5) 2_665 2_665
N5 Co1 N1 87.55(5) . 2_665
N1 Co1 N1 180.0 . 2_665
C19 O1 Co1 115.25(9) . .
C1 N1 C5 118.82(14) . .
C1 N1 Co1 123.57(11) . .
C5 N1 Co1 117.62(11) . .
N1 C1 C2 122.31(15) . .
C6 N2 C4 125.91(13) . .
C1 C2 C3 119.31(15) . .
C13 N3 C14 125.71(13) . .
C2 C3 C4 118.83(15) . .
C5 C4 C3 118.51(14) . .
C5 C4 N2 122.49(14) . .
C3 C4 N2 118.95(14) . .
C17 N4 C15 122.04(15) . .
C24 N5 C20 119.23(13) . .
C24 N5 Co1 128.03(11) . .
C20 N5 Co1 111.37(9) . .
N1 C5 C4 122.23(15) . .
O5 C6 N2 123.31(14) . .
O5 C6 C7 121.26(14) . .
N2 C6 C7 115.43(13) . .
C12 C7 C8 119.92(14) . .
C12 C7 C6 118.15(14) . .
C8 C7 C6 121.93(14) . .
C7 C8 C9 120.20(14) . .
O6 C9 C10 118.47(13) . .
O6 C9 C8 121.63(14) . .
C10 C9 C8 119.90(14) . .
C11 C10 C9 119.81(14) . .
C10 C11 C12 120.42(14) . .
C10 C11 C13 123.03(14) . .
C12 C11 C13 116.55(14) . .
C7 C12 C11 119.76(14) . .
O7 C13 N3 122.97(15) . .
O7 C13 C11 121.36(14) . .
N3 C13 C11 115.67(13) . .
C15 C14 C18 118.02(15) . .
C15 C14 N3 117.12(14) . .
C18 C14 N3 124.85(14) . .
N4 C15 C14 120.51(15) . .
C17 C16 C18 120.12(17) . .
N4 C17 C16 119.89(16) . .
C16 C18 C14 119.42(16) . .
O2 C19 O1 126.34(14) . .
O2 C19 C20 116.50(13) . .
O1 C19 C20 117.15(12) . .
N5 C20 C21 122.02(13) . .
N5 C20 C19 114.67(12) . .
C21 C20 C19 123.29(13) . .
C20 C21 C23 117.64(14) . .
C20 C21 C22 125.14(13) . .
C23 C21 C22 117.14(13) . .
O3 C22 O4 126.01(15) . .
O3 C22 C21 116.43(14) . .
O4 C22 C21 117.06(14) . .
C25 C23 C21 120.27(15) . .
N5 C24 C25 122.40(15) . .
C23 C25 C24 118.29(15) . .

loop_
_geom_bond_atom_site_label_1
_geom_bond_atom_site_label_2
_geom_bond_distance
_geom_bond_site_symmetry_2
Co1 O1 2.0877(11) 2_665
Co1 O1 2.0877(11) .
Co1 N5 2.1157(13) 2_665
Co1 N5 2.1157(13) .
Co1 N1 2.1639(13) .
Co1 N1 2.1639(13) 2_665
O1 C19 1.2605(18) .
N1 C1 1.338(2) .
N1 C5 1.3439(19) .
C1 C2 1.376(2) .
O2 C19 1.2445(18) .
N2 C6 1.360(2) .
N2 C4 1.4073(18) .
C2 C3 1.383(2) .
O3 C22 1.245(2) .
N3 C13 1.370(2) .
N3 C14 1.3967(19) .
C3 C4 1.393(2) .
O4 C22 1.246(2) .
C4 C5 1.387(2) .
N4 C17 1.333(2) .
N4 C15 1.337(2) .
N5 C24 1.332(2) .
N5 C20 1.3485(18) .
O5 C6 1.221(2) .
O6 C9 1.3570(18) .
C6 C7 1.503(2) .
O7 C13 1.215(2) .
C7 C12 1.386(2) .
C7 C8 1.391(2) .
C8 C9 1.394(2) .
C9 C10 1.389(2) .
C10 C11 1.386(2) .
C11 C12 1.396(2) .
C11 C13 1.500(2) .
C14 C15 1.390(2) .
C14 C18 1.395(2) .
C16 C17 1.369(3) .
C16 C18 1.378(3) .
C19 C20 1.5162(19) .
C20 C21 1.388(2) .
C21 C23 1.391(2) .
C21 C22 1.519(2) .
C23 C25 1.379(2) .
C24 C25 1.382(2) .
